data_9017905
loop_
_publ_author_name
'Xu, B.'
'Sung, C.'
'Han, B.'

_publ_section_title
;
 Crystal structure characterization of natural allantoin
 from edible lichen Umbilicaria esculenta
 Note: T = 232 K
;
_journal_name_full Crystals
_journal_page_first 128
_journal_page_last 135
_journal_volume 1
_journal_year 2011
_chemical_compound_source Synthetic
_chemical_formula_sum 'C4 H6 N4 O3'
_chemical_name_mineral Allantoin
_space_group_IT_number 14
_space_group_name_Hall '-P 2ybc'
_space_group_name_H-M_alt 'P 1 21/c 1'
_symmetry_space_group_name_H-M 'P 1 21/c 1'
_cell_angle_alpha 90
_cell_angle_beta 92.9080
_cell_angle_gamma 90
_cell_length_a 8.0004
_cell_length_b 5.1487
_cell_length_c 14.7501
_cell_formula_units_Z 4
_cell_volume 606.799
_database_code_amcsd 0020954
_diffrn_ambient_temperature 232
_exptl_crystal_density_diffrn 1.731
_cod_data_source_file inputs/fixed/split/14975.cif
_cod_data_source_block 14975
_cod_original_formula_sum 'O3 N4 C4 H6'
_cod_database_code 9017905

loop_
_space_group_symop_operation_xyz
x,y,z
x,1/2-y,1/2+z
-x,1/2+y,1/2-z
-x,-y,-z

loop_
_atom_site_aniso_label
_atom_site_aniso_U_11
_atom_site_aniso_U_22
_atom_site_aniso_U_33
_atom_site_aniso_U_12
_atom_site_aniso_U_13
_atom_site_aniso_U_23
O(1) 0.03100 0.01500 0.02500 0.00300 0.00100 0.00100
O(2) 0.02200 0.02500 0.02700 0.00100 0.00400 0.00300
O(3) 0.02200 0.03000 0.03300 0.00400 0.00000 0.00600
N(1) 0.03300 0.02000 0.02200 -0.00200 -0.00300 0.00000
N(2) 0.02900 0.01300 0.01900 0.00200 -0.00200 0.00200
N(3) 0.02000 0.02600 0.02800 -0.00200 0.00100 0.00800
N(4) 0.02200 0.02200 0.02100 0.00200 0.00200 0.00500
C(1) 0.02400 0.01600 0.01800 0.00100 0.00100 -0.00100
C(2) 0.02300 0.01900 0.02100 -0.00100 0.00000 -0.00100
C(3) 0.02300 0.01600 0.02000 -0.00100 0.00000 0.00000
C(4) 0.01900 0.01700 0.02000 0.00000 0.00400 0.00000

loop_
_atom_site_label
_atom_site_fract_x
_atom_site_fract_y
_atom_site_fract_z
_atom_site_U_iso_or_equiv
O(1) 0.23500 0.10730 0.24620 0.02400
O(2) 0.06900 0.32180 0.42110 0.02400
O(3) 0.63660 0.21250 0.43740 0.02800
N(1) 0.10680 0.32020 0.12720 0.02500
N(2) 0.21170 0.54460 0.25250 0.02100
N(3) 0.46620 0.48590 0.35000 0.02500
N(4) 0.34850 0.22700 0.44840 0.02200
C(1) 0.21620 0.35320 0.40720 0.01900
C(2) 0.49970 0.30170 0.41270 0.02100
C(3) 0.28870 0.55230 0.34200 0.02000
C(4) 0.18490 0.31320 0.20940 0.01900
H1A 0.08900 0.17870 0.09730 0.03000
H1B 0.07420 0.46630 0.10430 0.03000
H2 0.18200 0.68680 0.22570 0.02500
H3 0.54090 0.55690 0.31820 0.03000
H4 0.34020 0.11490 0.49110 0.02600
H5 0.27400 0.72670 0.36690 0.02300

loop_
_cod_related_entry_id
_cod_related_entry_database
_cod_related_entry_code
1 AMCSD 0020954
